data_1519895
loop_
_publ_author_name
'Huth, Susanne L.'
'Threlfall, Terry L.'
'Hursthouse, Michael B.'

_publ_section_title
;
 N,N'-bis(3-Nitrophenyl)urea
;
_journal_name_full 'Crystal Structure Report Archive'
_journal_page_first 687
_journal_year 2008
_chemical_formula_sum 'C13 H10 N4 O5'
_chemical_formula_weight 302.25
_chemical_name_systematic
;
N,N'-bis(3-Nitrophenyl)urea
;
_space_group_IT_number 5
_symmetry_cell_setting monoclinic
_symmetry_space_group_name_Hall 'I 2y'
_symmetry_space_group_name_H-M 'I 1 2 1'
_atom_sites_solution_hydrogens geom
_atom_sites_solution_primary direct
_atom_sites_solution_secondary difmap
_cell_angle_alpha 90.00
_cell_angle_beta 92.902(4)
_cell_angle_gamma 90.00
_cell_formula_units_Z 2
_cell_length_a 6.7095(3)
_cell_length_b 4.7163(3)
_cell_length_c 20.0338(13)
_cell_measurement_reflns_used 4372
_cell_measurement_temperature 120(2)
_cell_measurement_theta_max 27.48
_cell_measurement_theta_min 2.91
_cell_volume 633.14(6)
_computing_cell_refinement 'DENZO (Otwinowski & Minor, 1997) & COLLECT (Hooft, R.W.W., 1998)'
_computing_data_collection 'COLLECT (Hooft, R.W.W., 1998)'
_computing_data_reduction 'DENZO (Otwinowski & Minor, 1997) & COLLECT (Hooft, R.W.W., 1998)'
_computing_structure_refinement 'SHELXL-97 (Sheldrick, 1997)'
_computing_structure_solution 'SHELXS-97 (Sheldrick, 1997)'
_diffrn_ambient_temperature 120(2)
_diffrn_measured_fraction_theta_full 0.993
_diffrn_measured_fraction_theta_max 0.993
_diffrn_measurement_device_type 'Bruker-Nonius APEX II CCD camera on \k-goniostat'
_diffrn_measurement_method '\f & \w scans'
_diffrn_radiation_monochromator '10cm confocal mirrors'
_diffrn_radiation_source 'Bruker-Nonius FR591 rotating anode'
_diffrn_radiation_type MoK\a
_diffrn_radiation_wavelength 0.71073
_diffrn_reflns_av_R_equivalents 0.0386
_diffrn_reflns_av_sigmaI/netI 0.0478
_diffrn_reflns_limit_h_max 8
_diffrn_reflns_limit_h_min -8
_diffrn_reflns_limit_k_max 5
_diffrn_reflns_limit_k_min -6
_diffrn_reflns_limit_l_max 25
_diffrn_reflns_limit_l_min -23
_diffrn_reflns_number 3629
_diffrn_reflns_theta_full 27.49
_diffrn_reflns_theta_max 27.49
_diffrn_reflns_theta_min 3.16
_exptl_absorpt_coefficient_mu 0.125
_exptl_absorpt_correction_T_max 0.9987
_exptl_absorpt_correction_T_min 0.9469
_exptl_absorpt_correction_type multi-scan
_exptl_absorpt_process_details 'SADABS 2007/2 (Sheldrick, G.M., 2007)'
_exptl_crystal_colour colourless
_exptl_crystal_density_diffrn 1.585
_exptl_crystal_density_method 'not measured'
_exptl_crystal_description needle
_exptl_crystal_F_000 312
_exptl_crystal_size_max 0.44
_exptl_crystal_size_mid 0.02
_exptl_crystal_size_min 0.01
_refine_diff_density_max 0.251
_refine_diff_density_min -0.240
_refine_diff_density_rms 0.056
_refine_ls_abs_structure_details 'Flack H D (1983), Acta Cryst. A39, 876-881'
_refine_ls_abs_structure_Flack -0.6(19)
_refine_ls_extinction_coef 0.0073(18)
_refine_ls_extinction_expression Fc^*^=kFc[1+0.001xFc^2^\l^3^/sin(2\q)]^-1/4^
_refine_ls_extinction_method SHELXL
_refine_ls_goodness_of_fit_ref 1.125
_refine_ls_hydrogen_treatment mixed
_refine_ls_matrix_type full
_refine_ls_number_parameters 106
_refine_ls_number_reflns 1282
_refine_ls_number_restraints 2
_refine_ls_restrained_S_all 1.125
_refine_ls_R_factor_all 0.0567
_refine_ls_R_factor_gt 0.0444
_refine_ls_shift/su_max 0.000
_refine_ls_shift/su_mean 0.000
_refine_ls_structure_factor_coef Fsqd
_refine_ls_weighting_details 'calc w=1/[\s^2^(Fo^2^)+(0.0000P)^2^+0.9217P] where P=(Fo^2^+2Fc^2^)/3'
_refine_ls_weighting_scheme calc
_refine_ls_wR_factor_gt 0.0853
_refine_ls_wR_factor_ref 0.0927
_reflns_number_gt 1132
_reflns_number_total 1282
_reflns_threshold_expression >2sigma(I)
_cod_data_source_file eCrystal-687.cif
_cod_data_source_block 2008lsh121
_cod_depositor_comments
;
Citation :
Huth, Susanne L. and Threlfall, Terry L. and Hursthouse, Michael B. (2008) 
University of Southampton, Crystal Structure Report Archive. 
(doi:10.5258/ecrystals/687)

More at:
http://ecrystals.chem.soton.ac.uk/687/

The following automatic conversions were performed:

'_symmetry_cell_setting' value 'Monoclinic' changed to 'monoclinic'
according to the built-in table from CIF Core dictionary named
'cif_core.dic' version 2.4.1 from 2010-06-29.

Automatic conversion script
Id: cif_fix_values 3392 2015-05-12 13:50:21Z andrius 
;
_cod_original_sg_symbol_H-M I2
_cod_database_code 1519895

loop_
_symmetry_equiv_pos_as_xyz
'x, y, z'
'-x, y, -z'
'x+1/2, y+1/2, z+1/2'
'-x+1/2, y+1/2, -z+1/2'

loop_
_atom_site_label
_atom_site_type_symbol
_atom_site_fract_x
_atom_site_fract_y
_atom_site_fract_z
_atom_site_U_iso_or_equiv
_atom_site_adp_type
_atom_site_occupancy
_atom_site_symmetry_multiplicity
_atom_site_calc_flag
_atom_site_refinement_flags
_atom_site_disorder_assembly
_atom_site_disorder_group
C1 C -0.2610(3) 1.4903(6) 0.59663(12) 0.0197(6) Uani 1 1 d . . .
C2 C -0.1258(3) 1.2785(6) 0.58312(12) 0.0190(5) Uani 1 1 d . . .
H2 H -0.1374 1.1742 0.5425 0.023 Uiso 1 1 calc R . .
C3 C 0.0269(4) 1.2231(6) 0.63059(13) 0.0202(6) Uani 1 1 d . . .
C4 C 0.0486(4) 1.3627(6) 0.69113(12) 0.0225(6) Uani 1 1 d . . .
H4 H 0.1549 1.3183 0.7225 0.027 Uiso 1 1 calc R . .
C5 C -0.0904(4) 1.5700(6) 0.70433(12) 0.0236(6) Uani 1 1 d . . .
H5 H -0.0807 1.6686 0.7457 0.028 Uiso 1 1 calc R . .
C6 C -0.2434(4) 1.6348(6) 0.65771(12) 0.0213(6) Uani 1 1 d . . .
H6 H -0.3371 1.7783 0.6673 0.026 Uiso 1 1 calc R . .
C7 C -0.5000 1.4222(8) 0.5000 0.0179(8) Uani 1 2 d S . .
N1 N -0.4072(3) 1.5840(5) 0.54897(10) 0.0203(5) Uani 1 1 d D . .
N2 N 0.1749(3) 1.0057(5) 0.61493(11) 0.0235(5) Uani 1 1 d . . .
O1 O -0.5000 1.1642(5) 0.5000 0.0249(6) Uani 1 2 d S . .
O2 O 0.1449(3) 0.8613(4) 0.56465(9) 0.0277(5) Uani 1 1 d . . .
O3 O 0.3238(3) 0.9830(5) 0.65325(10) 0.0367(6) Uani 1 1 d . . .
H1N H -0.436(4) 1.760(4) 0.5482(14) 0.024(8) Uiso 1 1 d D . .

loop_
_atom_site_aniso_label
_atom_site_aniso_U_11
_atom_site_aniso_U_22
_atom_site_aniso_U_33
_atom_site_aniso_U_23
_atom_site_aniso_U_13
_atom_site_aniso_U_12
C1 0.0181(11) 0.0199(14) 0.0208(12) 0.0035(11) -0.0015(10) -0.0022(11)
C2 0.0191(11) 0.0188(13) 0.0188(12) 0.0002(10) -0.0016(9) 0.0019(10)
C3 0.0183(11) 0.0199(15) 0.0224(13) 0.0027(10) 0.0010(10) 0.0004(9)
C4 0.0221(12) 0.0233(15) 0.0216(12) 0.0025(11) -0.0039(10) 0.0004(11)
C5 0.0256(13) 0.0258(15) 0.0192(12) -0.0013(11) -0.0010(10) -0.0002(12)
C6 0.0196(11) 0.0224(16) 0.0219(12) -0.0005(12) -0.0006(10) -0.0001(11)
C7 0.0160(15) 0.016(2) 0.0211(17) 0.000 -0.0001(13) 0.000
N1 0.0215(10) 0.0174(13) 0.0211(11) -0.0002(9) -0.0067(8) 0.0010(9)
N2 0.0197(10) 0.0267(13) 0.0239(11) 0.0025(10) 0.0000(9) 0.0044(10)
O1 0.0268(14) 0.0176(14) 0.0293(14) 0.000 -0.0092(11) 0.000
O2 0.0299(10) 0.0297(12) 0.0233(10) -0.0025(9) -0.0009(8) 0.0061(9)
O3 0.0246(9) 0.0522(15) 0.0321(11) -0.0032(10) -0.0099(8) 0.0145(10)

loop_
_atom_type_symbol
_atom_type_description
_atom_type_scat_dispersion_real
_atom_type_scat_dispersion_imag
_atom_type_scat_source
C C 0.0033 0.0016 'International Tables Vol C Tables 4.2.6.8 and 6.1.1.4'
H H 0.0000 0.0000 'International Tables Vol C Tables 4.2.6.8 and 6.1.1.4'
N N 0.0061 0.0033 'International Tables Vol C Tables 4.2.6.8 and 6.1.1.4'
O O 0.0106 0.0060 'International Tables Vol C Tables 4.2.6.8 and 6.1.1.4'

loop_
_geom_angle_atom_site_label_1
_geom_angle_atom_site_label_2
_geom_angle_atom_site_label_3
_geom_angle
_geom_angle_site_symmetry_1
_geom_angle_site_symmetry_3
C2 C1 C6 119.7(2) . .
C2 C1 N1 122.4(2) . .
C6 C1 N1 117.8(2) . .
C1 C2 C3 118.0(2) . .
C1 C2 H2 121.0 . .
C3 C2 H2 121.0 . .
C4 C3 C2 123.6(2) . .
C4 C3 N2 118.5(2) . .
C2 C3 N2 117.9(2) . .
C3 C4 C5 117.5(2) . .
C3 C4 H4 121.3 . .
C5 C4 H4 121.3 . .
C4 C5 C6 120.6(2) . .
C4 C5 H5 119.7 . .
C6 C5 H5 119.7 . .
C5 C6 C1 120.5(2) . .
C5 C6 H6 119.7 . .
C1 C6 H6 119.7 . .
O1 C7 N1 123.91(16) . .
O1 C7 N1 123.91(16) . 2_456
N1 C7 N1 112.2(3) . 2_456
C7 N1 C1 126.1(2) . .
C7 N1 H1N 115.8(19) . .
C1 N1 H1N 118.0(19) . .
O2 N2 O3 123.9(2) . .
O2 N2 C3 118.6(2) . .
O3 N2 C3 117.5(2) . .

loop_
_geom_bond_atom_site_label_1
_geom_bond_atom_site_label_2
_geom_bond_distance
_geom_bond_site_symmetry_2
C1 C2 1.385(4) .
C1 C6 1.400(3) .
C1 N1 1.405(3) .
C2 C3 1.387(3) .
C2 H2 0.9500 .
C3 C4 1.381(3) .
C3 N2 1.472(3) .
C4 C5 1.386(4) .
C4 H4 0.9500 .
C5 C6 1.387(3) .
C5 H5 0.9500 .
C6 H6 0.9500 .
C7 O1 1.217(4) .
C7 N1 1.368(3) .
C7 N1 1.368(3) 2_456
N1 H1N 0.855(18) .
N2 O2 1.224(3) .
N2 O3 1.234(3) .

loop_
_geom_hbond_atom_site_label_D
_geom_hbond_atom_site_label_H
_geom_hbond_atom_site_label_A
_geom_hbond_distance_DH
_geom_hbond_distance_HA
_geom_hbond_distance_DA
_geom_hbond_angle_DHA
_geom_hbond_site_symmetry_A
N1 H1N O1 0.855(18) 2.17(2) 2.962(3) 155(3) 1_565
